data_4068492
loop_
_publ_author_name
'Kilyanek, Stefan M.'
'Fang, Xiangdong'
'Jordan, Richard F.'

_publ_section_title
;
 Synthesis and Reactivity of a Tetragallium Macrocycle
;
_journal_issue 1
_journal_name_full Organometallics
_journal_page_first 300
_journal_paper_doi 10.1021/om800902d
_journal_volume 28
_journal_year 2009
_chemical_formula_sum 'C48 H24 Cl4 Ga4'
_chemical_formula_weight 1021.35
_chemical_name_systematic
; 
 ? 
;
_space_group_IT_number 15
_symmetry_space_group_name_Hall '-C 2yc'
_symmetry_space_group_name_H-M 'C 1 2/c 1'
_atom_sites_solution_hydrogens geom
_atom_sites_solution_primary direct
_atom_sites_solution_secondary difmap
_audit_creation_method SHELXL-97
_cell_angle_alpha 90.00
_cell_angle_beta 107.125(4)
_cell_angle_gamma 90.00
_cell_formula_units_Z 4
_cell_length_a 15.793(3)
_cell_length_b 22.495(5)
_cell_length_c 16.567(4)
_cell_measurement_reflns_used 1024
_cell_measurement_temperature 100(2)
_cell_measurement_theta_max 50.25
_cell_measurement_theta_min 2.22
_cell_volume 5625(2)
_computing_structure_refinement 'SHELXL-97 (Sheldrick, 1997)'
_computing_structure_solution 'SHELXS-97 (Sheldrick, 1990)'
_diffrn_ambient_temperature 100(2)
_diffrn_measured_fraction_theta_full 0.995
_diffrn_measured_fraction_theta_max 0.995
_diffrn_radiation_monochromator graphite
_diffrn_radiation_source 'fine-focus sealed tube'
_diffrn_radiation_type MoK\a
_diffrn_radiation_wavelength 0.71073
_diffrn_reflns_av_R_equivalents 0.0387
_diffrn_reflns_av_sigmaI/netI 0.0388
_diffrn_reflns_limit_h_max 14
_diffrn_reflns_limit_h_min -18
_diffrn_reflns_limit_k_max 26
_diffrn_reflns_limit_k_min -23
_diffrn_reflns_limit_l_max 19
_diffrn_reflns_limit_l_min -19
_diffrn_reflns_number 13696
_diffrn_reflns_theta_full 25.02
_diffrn_reflns_theta_max 25.02
_diffrn_reflns_theta_min 2.22
_exptl_absorpt_coefficient_mu 2.111
_exptl_absorpt_correction_T_max 0.8167
_exptl_absorpt_correction_T_min 0.6776
_exptl_absorpt_correction_type multi-scan
_exptl_absorpt_process_details
;
absorption corrections were made based on correspondance of
equivalent intensities usingprogram SADABS (G. Sheldrick, Bruker 
Analytical X-ray Systems, Madison, WI)
;
_exptl_crystal_density_diffrn 1.206
_exptl_crystal_density_method 'not measured'
_exptl_crystal_F_000 2016
_exptl_crystal_size_max 0.20
_exptl_crystal_size_mid 0.12
_exptl_crystal_size_min 0.10
_refine_diff_density_max 0.860
_refine_diff_density_min -0.582
_refine_diff_density_rms 0.107
_refine_ls_extinction_method none
_refine_ls_goodness_of_fit_ref 1.061
_refine_ls_hydrogen_treatment constr
_refine_ls_matrix_type full
_refine_ls_number_parameters 254
_refine_ls_number_reflns 4951
_refine_ls_number_restraints 0
_refine_ls_restrained_S_all 1.061
_refine_ls_R_factor_all 0.0504
_refine_ls_R_factor_gt 0.0436
_refine_ls_shift/su_max 0.000
_refine_ls_shift/su_mean 0.000
_refine_ls_structure_factor_coef Fsqd
_refine_ls_weighting_details 'calc w=1/[\s^2^(Fo^2^)+(0.0703P)^2^+7.6167P] where P=(Fo^2^+2Fc^2^)/3'
_refine_ls_weighting_scheme calc
_refine_ls_wR_factor_gt 0.1210
_refine_ls_wR_factor_ref 0.1237
_reflns_number_gt 4067
_reflns_number_total 4951
_reflns_threshold_expression >2sigma(I)
_cod_data_source_file om800902d_si_002.cif
_cod_data_source_block fang03s
_cod_original_sg_symbol_H-M C2/c
_cod_database_code 4068492

loop_
_symmetry_equiv_pos_as_xyz
'x, y, z'
'-x, y, -z+1/2'
'x+1/2, y+1/2, z'
'-x+1/2, y+1/2, -z+1/2'
'-x, -y, -z'
'x, -y, z-1/2'
'-x+1/2, -y+1/2, -z'
'x+1/2, -y+1/2, z-1/2'

loop_
_atom_site_label
_atom_site_type_symbol
_atom_site_fract_x
_atom_site_fract_y
_atom_site_fract_z
_atom_site_U_iso_or_equiv
_atom_site_adp_type
_atom_site_occupancy
_atom_site_symmetry_multiplicity
_atom_site_calc_flag
_atom_site_refinement_flags
C1 C 0.1954(2) 0.08464(16) 0.1364(2) 0.0202(8) Uani 1 1 d .
C2 C 0.1539(2) 0.03176(15) 0.1078(2) 0.0182(7) Uani 1 1 d .
C3 C 0.1677(2) -0.00100(16) 0.0394(2) 0.0196(8) Uani 1 1 d .
C4 C 0.2256(3) 0.01755(16) -0.0030(2) 0.0229(8) Uani 1 1 d .
H4 H 0.2351 -0.0044 -0.0486 0.027 Uiso 1 1 calc R
C5 C 0.2702(3) 0.07174(18) 0.0259(3) 0.0307(9) Uani 1 1 d .
H5 H 0.3111 0.0868 -0.0012 0.037 Uiso 1 1 calc R
C6 C 0.2560(3) 0.10329(18) 0.0924(3) 0.0300(9) Uani 1 1 d .
H6 H 0.2882 0.1391 0.1096 0.036 Uiso 1 1 calc R
C7 C 0.2670(2) 0.17921(16) 0.3113(3) 0.0224(8) Uani 1 1 d .
C8 C 0.3582(3) 0.15994(17) 0.3383(3) 0.0296(9) Uani 1 1 d .
H8 H 0.3743 0.1259 0.3122 0.036 Uiso 1 1 calc R
C9 C 0.4228(3) 0.18855(18) 0.4002(3) 0.0324(10) Uani 1 1 d .
H9 H 0.4816 0.1735 0.4153 0.039 Uiso 1 1 calc R
C10 C 0.4046(2) 0.23976(17) 0.4423(3) 0.0278(9) Uani 1 1 d .
H10 H 0.4492 0.2596 0.4851 0.033 Uiso 1 1 calc R
C11 C 0.3187(2) 0.25862(15) 0.4172(2) 0.0194(8) Uani 1 1 d .
C12 C 0.2514(2) 0.22899(15) 0.3530(2) 0.0185(7) Uani 1 1 d .
C13 C 0.1842(2) 0.27499(15) 0.3623(2) 0.0194(8) Uani 1 1 d .
C14 C 0.2518(2) 0.30432(16) 0.4264(2) 0.0197(8) Uani 1 1 d .
C15 C 0.2360(2) 0.35418(16) 0.4662(2) 0.0213(8) Uani 1 1 d .
H15 H 0.2806 0.3726 0.5105 0.026 Uiso 1 1 calc R
C16 C 0.1483(3) 0.37678(17) 0.4369(3) 0.0265(9) Uani 1 1 d .
H16 H 0.1338 0.4121 0.4613 0.032 Uiso 1 1 calc R
C17 C 0.0837(2) 0.34873(17) 0.3740(3) 0.0267(9) Uani 1 1 d .
H17 H 0.0260 0.3656 0.3564 0.032 Uiso 1 1 calc R
C18 C 0.0997(2) 0.29524(16) 0.3341(2) 0.0207(8) Uani 1 1 d .
C19 C -0.0244(2) -0.03068(15) 0.3454(2) 0.0172(7) Uani 1 1 d .
C20 C -0.0852(2) -0.01406(15) 0.3855(2) 0.0167(7) Uani 1 1 d .
C21 C -0.0988(2) -0.04608(16) 0.4548(2) 0.0202(8) Uani 1 1 d .
C22 C -0.0513(2) -0.09569(16) 0.4868(2) 0.0212(8) Uani 1 1 d .
H22 H -0.0605 -0.1169 0.5331 0.025 Uiso 1 1 calc R
C23 C 0.0114(2) -0.11346(16) 0.4477(2) 0.0207(8) Uani 1 1 d .
H23 H 0.0462 -0.1477 0.4684 0.025 Uiso 1 1 calc R
C24 C 0.0249(2) -0.08337(16) 0.3801(2) 0.0204(8) Uani 1 1 d .
H24 H 0.0682 -0.0978 0.3556 0.024 Uiso 1 1 calc R
Cl1 Cl 0.11584(6) 0.07366(4) 0.31230(6) 0.0225(2) Uani 1 1 d .
Cl2 Cl 0.05390(6) 0.19096(4) 0.16792(6) 0.0234(2) Uani 1 1 d .
Ga1 Ga 0.0000 0.00763(2) 0.2500 0.01796(16) Uani 1 2 d S
Ga2 Ga 0.17984(3) 0.133159(17) 0.22835(3) 0.02105(14) Uani 1 1 d .
Ga3 Ga 0.0000 0.25865(2) 0.2500 0.02273(17) Uani 1 2 d S

loop_
_atom_site_aniso_label
_atom_site_aniso_U_11
_atom_site_aniso_U_22
_atom_site_aniso_U_33
_atom_site_aniso_U_23
_atom_site_aniso_U_13
_atom_site_aniso_U_12
C1 0.0245(19) 0.0170(18) 0.0169(19) 0.0004(15) 0.0025(14) 0.0020(15)
C2 0.0231(18) 0.0089(16) 0.022(2) 0.0028(14) 0.0055(14) 0.0004(14)
C3 0.0204(18) 0.0140(18) 0.022(2) 0.0011(14) 0.0023(15) 0.0049(14)
C4 0.030(2) 0.0144(18) 0.025(2) -0.0027(15) 0.0093(16) 0.0007(15)
C5 0.041(2) 0.022(2) 0.032(2) -0.0034(17) 0.0148(19) -0.0084(18)
C6 0.041(2) 0.017(2) 0.032(2) -0.0008(17) 0.0119(19) -0.0062(17)
C7 0.0264(19) 0.0140(18) 0.029(2) -0.0008(15) 0.0112(16) -0.0058(15)
C8 0.036(2) 0.0158(19) 0.041(3) -0.0083(18) 0.0167(19) -0.0052(16)
C9 0.024(2) 0.019(2) 0.052(3) 0.0020(19) 0.0088(19) 0.0033(16)
C10 0.0188(19) 0.020(2) 0.040(3) -0.0031(17) 0.0017(17) -0.0048(15)
C11 0.0233(19) 0.0112(17) 0.024(2) -0.0047(14) 0.0080(15) -0.0025(14)
C12 0.0220(18) 0.0125(17) 0.0204(19) -0.0021(14) 0.0053(15) -0.0012(14)
C13 0.0245(19) 0.0118(17) 0.0180(19) 0.0010(14) 0.0001(15) -0.0028(14)
C14 0.0201(18) 0.0178(19) 0.0189(19) -0.0012(15) 0.0020(14) -0.0064(14)
C15 0.0214(19) 0.0156(18) 0.023(2) -0.0024(15) 0.0010(15) -0.0065(14)
C16 0.027(2) 0.0148(19) 0.035(2) -0.0059(16) 0.0046(17) 0.0001(15)
C17 0.0174(19) 0.0172(19) 0.039(2) -0.0060(17) -0.0018(16) 0.0033(15)
C18 0.0227(19) 0.0136(17) 0.022(2) -0.0017(15) 0.0001(15) -0.0048(14)
C19 0.0182(17) 0.0106(17) 0.0196(19) -0.0002(14) 0.0006(14) -0.0064(13)
C20 0.0167(17) 0.0121(17) 0.0154(19) -0.0005(13) -0.0044(14) -0.0048(13)
C21 0.0211(18) 0.0151(18) 0.022(2) -0.0019(15) 0.0028(15) -0.0040(14)
C22 0.0233(19) 0.0164(18) 0.021(2) 0.0042(15) 0.0019(15) -0.0016(15)
C23 0.0190(18) 0.0133(17) 0.022(2) 0.0012(15) -0.0055(15) 0.0009(14)
C24 0.0171(17) 0.0175(18) 0.021(2) -0.0042(15) -0.0023(14) -0.0013(14)
Cl1 0.0274(5) 0.0183(4) 0.0197(5) -0.0018(3) 0.0038(4) -0.0067(3)
Cl2 0.0272(5) 0.0182(4) 0.0202(5) -0.0020(3) 0.0000(4) -0.0030(4)
Ga1 0.0210(3) 0.0133(3) 0.0183(3) 0.000 0.0038(2) 0.000
Ga2 0.0279(3) 0.0127(2) 0.0215(3) -0.00334(15) 0.00556(18) -0.00352(15)
Ga3 0.0211(3) 0.0125(3) 0.0263(3) 0.000 -0.0058(2) 0.000

loop_
_atom_type_symbol
_atom_type_description
_atom_type_scat_dispersion_real
_atom_type_scat_dispersion_imag
_atom_type_scat_source
C C 0.0033 0.0016 'International Tables Vol C Tables 4.2.6.8 and 6.1.1.4'
Cl Cl 0.1484 0.1585 'International Tables Vol C Tables 4.2.6.8 and 6.1.1.4'
Ga Ga 0.2307 1.6083 'International Tables Vol C Tables 4.2.6.8 and 6.1.1.4'
H H 0.0000 0.0000 'International Tables Vol C Tables 4.2.6.8 and 6.1.1.4'

loop_
_geom_angle_atom_site_label_1
_geom_angle_atom_site_label_2
_geom_angle_atom_site_label_3
_geom_angle
_geom_angle_site_symmetry_1
_geom_angle_site_symmetry_3
C2 C1 C6 113.7(3) . .
C2 C1 Ga2 126.8(3) . .
C6 C1 Ga2 119.5(3) . .
C1 C2 C3 123.7(3) . .
C1 C2 C20 146.9(3) . 2
C3 C2 C20 89.3(3) . 2
C4 C3 C2 122.2(3) . .
C4 C3 C21 146.9(4) . 2
C2 C3 C21 90.8(3) . 2
C3 C4 C5 115.3(4) . .
C6 C5 C4 122.0(4) . .
C5 C6 C1 123.1(4) . .
C12 C7 C8 113.5(3) . .
C12 C7 Ga2 126.7(3) . .
C8 C7 Ga2 119.7(3) . .
C9 C8 C7 123.0(4) . .
C8 C9 C10 122.2(4) . .
C11 C10 C9 115.5(4) . .
C10 C11 C12 122.5(3) . .
C10 C11 C14 147.4(4) . .
C12 C11 C14 90.2(3) . .
C7 C12 C11 123.4(3) . .
C7 C12 C13 146.9(3) . .
C11 C12 C13 89.7(3) . .
C18 C13 C14 123.1(3) . .
C18 C13 C12 146.9(3) . .
C14 C13 C12 90.0(3) . .
C15 C14 C13 122.6(3) . .
C15 C14 C11 147.2(3) . .
C13 C14 C11 90.2(3) . .
C14 C15 C16 115.4(3) . .
C17 C16 C15 121.7(4) . .
C16 C17 C18 122.8(3) . .
C13 C18 C17 114.4(3) . .
C13 C18 Ga3 127.6(3) . .
C17 C18 Ga3 118.0(3) . .
C20 C19 C24 113.8(3) . .
C20 C19 Ga1 127.6(3) . .
C24 C19 Ga1 118.6(3) . .
C19 C20 C21 123.1(3) . .
C19 C20 C2 146.7(3) . 2
C21 C20 C2 90.2(3) . 2
C22 C21 C20 122.2(3) . .
C22 C21 C3 148.1(4) . 2
C20 C21 C3 89.7(3) . 2
C21 C22 C23 116.0(3) . .
C24 C23 C22 122.6(3) . .
C23 C24 C19 122.3(3) . .
Ga1 Cl1 Ga2 120.88(4) . .
Ga2 Cl2 Ga3 121.14(4) . .
C19 Ga1 C19 127.1(2) 2 .
C19 Ga1 Cl1 108.93(11) 2 .
C19 Ga1 Cl1 103.84(10) . .
C19 Ga1 Cl1 103.84(10) 2 2
C19 Ga1 Cl1 108.93(11) . 2
Cl1 Ga1 Cl1 101.47(5) . 2
C7 Ga2 C1 128.94(15) . .
C7 Ga2 Cl2 110.11(12) . .
C1 Ga2 Cl2 105.29(11) . .
C7 Ga2 Cl1 102.93(11) . .
C1 Ga2 Cl1 108.50(11) . .
Cl2 Ga2 Cl1 96.30(4) . .
C18 Ga3 C18 130.1(2) . 2
C18 Ga3 Cl2 102.29(11) . 2
C18 Ga3 Cl2 109.36(11) 2 2
C18 Ga3 Cl2 109.36(11) . .
C18 Ga3 Cl2 102.29(11) 2 .
Cl2 Ga3 Cl2 99.68(5) 2 .

loop_
_geom_bond_atom_site_label_1
_geom_bond_atom_site_label_2
_geom_bond_distance
_geom_bond_site_symmetry_2
C1 C2 1.373(5) .
C1 C6 1.428(5) .
C1 Ga2 1.947(4) .
C2 C3 1.422(5) .
C2 C20 1.524(5) 2
C3 C4 1.372(5) .
C3 C21 1.512(5) 2
C4 C5 1.419(5) .
C5 C6 1.382(6) .
C7 C12 1.376(5) .
C7 C8 1.443(6) .
C7 Ga2 1.935(4) .
C8 C9 1.375(6) .
C9 C10 1.419(6) .
C10 C11 1.363(5) .
C11 C12 1.429(5) .
C11 C14 1.514(5) .
C12 C13 1.522(5) .
C13 C18 1.357(5) .
C13 C14 1.425(5) .
C14 C15 1.361(5) .
C15 C16 1.420(5) .
C16 C17 1.378(5) .
C17 C18 1.431(5) .
C18 Ga3 1.950(4) .
C19 C20 1.370(5) .
C19 C24 1.441(5) .
C19 Ga1 1.936(4) .
C20 C21 1.424(5) .
C20 C2 1.524(5) 2
C21 C22 1.362(5) .
C21 C3 1.512(5) 2
C22 C23 1.393(5) .
C23 C24 1.377(5) .
Cl1 Ga1 2.3465(10) .
Cl1 Ga2 2.3613(10) .
Cl2 Ga2 2.3401(10) .
Cl2 Ga3 2.3610(10) .
Ga1 C19 1.936(4) 2
Ga1 Cl1 2.3465(10) 2
Ga3 C18 1.950(4) 2
Ga3 Cl2 2.3610(10) 2

loop_
_geom_torsion_atom_site_label_1
_geom_torsion_atom_site_label_2
_geom_torsion_atom_site_label_3
_geom_torsion_atom_site_label_4
_geom_torsion
_geom_torsion_site_symmetry_1
_geom_torsion_site_symmetry_4
C6 C1 C2 C3 -1.6(5) . .
Ga2 C1 C2 C3 179.2(3) . .
C6 C1 C2 C20 -176.3(5) . 2
Ga2 C1 C2 C20 4.5(8) . 2
C1 C2 C3 C4 1.1(6) . .
C20 C2 C3 C4 178.2(4) 2 .
C1 C2 C3 C21 -176.4(4) . 2
C20 C2 C3 C21 0.7(3) 2 2
C2 C3 C4 C5 -0.3(6) . .
C21 C3 C4 C5 175.2(5) 2 .
C3 C4 C5 C6 0.1(6) . .
C4 C5 C6 C1 -0.7(7) . .
C2 C1 C6 C5 1.4(6) . .
Ga2 C1 C6 C5 -179.3(3) . .
C12 C7 C8 C9 0.4(6) . .
Ga2 C7 C8 C9 -176.4(3) . .
C7 C8 C9 C10 -0.3(7) . .
C8 C9 C10 C11 0.0(6) . .
C9 C10 C11 C12 0.0(6) . .
C9 C10 C11 C14 -177.8(5) . .
C8 C7 C12 C11 -0.4(5) . .
Ga2 C7 C12 C11 176.2(3) . .
C8 C7 C12 C13 177.8(5) . .
Ga2 C7 C12 C13 -5.7(8) . .
C10 C11 C12 C7 0.2(6) . .
C14 C11 C12 C7 179.0(4) . .
C10 C11 C12 C13 -178.8(4) . .
C14 C11 C12 C13 0.0(3) . .
C7 C12 C13 C18 -1.9(10) . .
C11 C12 C13 C18 176.5(6) . .
C7 C12 C13 C14 -178.5(6) . .
C11 C12 C13 C14 0.0(3) . .
C18 C13 C14 C15 2.0(6) . .
C12 C13 C14 C15 179.8(4) . .
C18 C13 C14 C11 -177.8(4) . .
C12 C13 C14 C11 0.0(3) . .
C10 C11 C14 C15 -1.5(11) . .
C12 C11 C14 C15 -179.6(6) . .
C10 C11 C14 C13 178.2(6) . .
C12 C11 C14 C13 0.0(3) . .
C13 C14 C15 C16 -2.8(6) . .
C11 C14 C15 C16 176.8(5) . .
C14 C15 C16 C17 1.7(6) . .
C15 C16 C17 C18 0.2(7) . .
C14 C13 C18 C17 0.0(5) . .
C12 C13 C18 C17 -175.8(5) . .
C14 C13 C18 Ga3 -177.8(3) . .
C12 C13 C18 Ga3 6.3(8) . .
C16 C17 C18 C13 -1.1(6) . .
C16 C17 C18 Ga3 177.0(3) . .
C24 C19 C20 C21 -0.3(5) . .
Ga1 C19 C20 C21 179.1(3) . .
C24 C19 C20 C2 176.0(5) . 2
Ga1 C19 C20 C2 -4.6(8) . 2
C19 C20 C21 C22 0.5(6) . .
C2 C20 C21 C22 -177.5(3) 2 .
C19 C20 C21 C3 178.7(3) . 2
C2 C20 C21 C3 0.7(3) 2 2
C20 C21 C22 C23 -0.1(5) . .
C3 C21 C22 C23 -176.7(5) 2 .
C21 C22 C23 C24 -0.5(5) . .
C22 C23 C24 C19 0.7(6) . .
C20 C19 C24 C23 -0.3(5) . .
Ga1 C19 C24 C23 -179.7(3) . .
C20 C19 Ga1 C19 -140.1(3) . 2
C24 C19 Ga1 C19 39.2(2) . 2
C20 C19 Ga1 Cl1 92.6(3) . .
C24 C19 Ga1 Cl1 -88.1(3) . .
C20 C19 Ga1 Cl1 -14.9(3) . 2
C24 C19 Ga1 Cl1 164.4(2) . 2
Ga2 Cl1 Ga1 C19 40.48(12) . 2
Ga2 Cl1 Ga1 C19 178.36(11) . .
Ga2 Cl1 Ga1 Cl1 -68.64(4) . 2
C12 C7 Ga2 C1 153.1(3) . .
C8 C7 Ga2 C1 -30.6(4) . .
C12 C7 Ga2 Cl2 22.0(4) . .
C8 C7 Ga2 Cl2 -161.7(3) . .
C12 C7 Ga2 Cl1 -79.8(3) . .
C8 C7 Ga2 Cl1 96.6(3) . .
C2 C1 Ga2 C7 143.4(3) . .
C6 C1 Ga2 C7 -35.8(4) . .
C2 C1 Ga2 Cl2 -83.8(3) . .
C6 C1 Ga2 Cl2 97.0(3) . .
C2 C1 Ga2 Cl1 18.4(4) . .
C6 C1 Ga2 Cl1 -160.8(3) . .
Ga3 Cl2 Ga2 C7 -38.36(13) . .
Ga3 Cl2 Ga2 C1 179.08(12) . .
Ga3 Cl2 Ga2 Cl1 67.92(5) . .
Ga1 Cl1 Ga2 C7 178.34(12) . .
Ga1 Cl1 Ga2 C1 -42.47(12) . .
Ga1 Cl1 Ga2 Cl2 65.99(5) . .
C13 C18 Ga3 C18 -145.6(4) . 2
C17 C18 Ga3 C18 36.6(3) . 2
C13 C18 Ga3 Cl2 85.6(3) . 2
C17 C18 Ga3 Cl2 -92.2(3) . 2
C13 C18 Ga3 Cl2 -19.4(4) . .
C17 C18 Ga3 Cl2 162.8(3) . .
Ga2 Cl2 Ga3 C18 36.64(13) . .
Ga2 Cl2 Ga3 C18 177.44(12) . 2
Ga2 Cl2 Ga3 Cl2 -70.15(4) . 2
